data_7048648
loop_
_publ_author_name
'Gradiski, Matthew V.'
'Tsui, Brian T. H.'
'Lough, Alan J.'
'Morris, Robert H.'

_publ_section_title
;
 PNN' &amp; P<sub>2</sub>NN' ligands via reductive amination with
 phosphine aldehydes: synthesis and base-metal coordination chemistry.
;
_journal_issue 6
_journal_name_full 'Dalton transactions (Cambridge, England : 2003)'
_journal_page_first 2150
_journal_page_last 2159
_journal_paper_doi 10.1039/c8dt04058c
_journal_volume 48
_journal_year 2019
_chemical_formula_moiety 'C23 H21 Cl2 Co N2 P'
_chemical_formula_sum 'C23 H21 Cl2 Co N2 P'
_chemical_formula_weight 486.22
_space_group_crystal_system monoclinic
_space_group_IT_number 14
_space_group_name_Hall '-P 2ybc'
_space_group_name_H-M_alt 'P 1 21/c 1'
_symmetry_space_group_name_Hall '-P 2ybc'
_symmetry_space_group_name_H-M 'P 1 21/c 1'
_atom_sites_solution_hydrogens mixed
_audit_creation_method SHELXL-2016/6
_audit_update_record
;
2018-10-09 deposited with the CCDC.
2019-01-16 downloaded from the CCDC.
;
_cell_angle_alpha 90
_cell_angle_beta 96.513(2)
_cell_angle_gamma 90
_cell_formula_units_Z 4
_cell_length_a 10.1359(8)
_cell_length_b 11.6672(11)
_cell_length_c 18.8632(16)
_cell_measurement_reflns_used 4521
_cell_measurement_temperature 150(2)
_cell_measurement_theta_max 27.39
_cell_measurement_theta_min 2.67
_cell_volume 2216.3(3)
_computing_cell_refinement APEX2
_computing_data_collection 'APEX2 (Bruker, 2014)'
_computing_data_reduction 'SAINT (Bruker, 2014)'
_computing_molecular_graphics 'PLATON (Spek, 2009)'
_computing_publication_material 'SHELXTL (Sheldrick, 2008)'
_computing_structure_refinement 'SHELXL-2016/6 (Sheldrick, 2016)'
_computing_structure_solution 'SHELXT (Sheldrick, 2015)'
_diffrn_ambient_temperature 150(2)
_diffrn_measured_fraction_theta_full 1.000
_diffrn_measured_fraction_theta_max 0.995
_diffrn_measurement_device_type 'Bruker Kappa APEX-DUO CCD'
_diffrn_measurement_method '\f and \w scans'
_diffrn_radiation_type MoK\a
_diffrn_radiation_wavelength 0.71073
_diffrn_reflns_av_R_equivalents 0.1032
_diffrn_reflns_av_unetI/netI 0.0968
_diffrn_reflns_Laue_measured_fraction_full 1.000
_diffrn_reflns_Laue_measured_fraction_max 0.995
_diffrn_reflns_limit_h_max 12
_diffrn_reflns_limit_h_min -13
_diffrn_reflns_limit_k_max 15
_diffrn_reflns_limit_k_min -15
_diffrn_reflns_limit_l_max 22
_diffrn_reflns_limit_l_min -24
_diffrn_reflns_number 27651
_diffrn_reflns_point_group_measured_fraction_full 1.000
_diffrn_reflns_point_group_measured_fraction_max 0.995
_diffrn_reflns_theta_full 25.242
_diffrn_reflns_theta_max 27.585
_diffrn_reflns_theta_min 2.022
_diffrn_source 'sealed tube with Bruker Triumph monochromator'
_exptl_absorpt_coefficient_mu 1.100
_exptl_absorpt_correction_T_max 0.7456
_exptl_absorpt_correction_T_min 0.6489
_exptl_absorpt_correction_type multi-scan
_exptl_absorpt_process_details 'SADABS (Bruker, 2014)'
_exptl_crystal_colour violet
_exptl_crystal_density_diffrn 1.457
_exptl_crystal_description needle
_exptl_crystal_F_000 996
_exptl_crystal_size_max 0.150
_exptl_crystal_size_mid 0.080
_exptl_crystal_size_min 0.080
_refine_diff_density_max 0.563
_refine_diff_density_min -0.494
_refine_diff_density_rms 0.095
_refine_ls_extinction_method none
_refine_ls_goodness_of_fit_ref 0.981
_refine_ls_hydrogen_treatment mixed
_refine_ls_matrix_type full
_refine_ls_number_parameters 265
_refine_ls_number_reflns 5103
_refine_ls_number_restraints 0
_refine_ls_restrained_S_all 0.981
_refine_ls_R_factor_all 0.1052
_refine_ls_R_factor_gt 0.0376
_refine_ls_shift/su_max 0.001
_refine_ls_shift/su_mean 0.000
_refine_ls_structure_factor_coef Fsqd
_refine_ls_weighting_details 'w=1/[\s^2^(Fo^2^)+(0.0376P)^2^] where P=(Fo^2^+2Fc^2^)/3'
_refine_ls_weighting_scheme calc
_refine_ls_wR_factor_gt 0.0748
_refine_ls_wR_factor_ref 0.0938
_reflns_Friedel_coverage 0.000
_reflns_number_gt 2994
_reflns_number_total 5103
_reflns_threshold_expression 'I > 2\s(I)'
_cod_data_source_file c8dt04058c2.cif
_cod_data_source_block 6_d1844_a
_cod_depositor_comments 'Adding full bibliography for 7048646--7048653.cif.'
_cod_database_code 7048648
_shelx_shelxl_version_number 2016/6
_shelx_space_group_comment
; 
The symmetry employed for this shelxl refinement is uniquely defined 
by the following loop, which should always be used as a source of 
symmetry information in preference to the above space-group names. 
They are only intended as comments. 
;
_shelx_estimated_absorpt_t_min 0.852
_shelx_estimated_absorpt_t_max 0.917

loop_
_space_group_symop_operation_xyz
'x, y, z'
'-x, y+1/2, -z+1/2'
'-x, -y, -z'
'x, -y-1/2, z-1/2'

loop_
_atom_site_label
_atom_site_type_symbol
_atom_site_fract_x
_atom_site_fract_y
_atom_site_fract_z
_atom_site_U_iso_or_equiv
_atom_site_adp_type
_atom_site_occupancy
_atom_site_site_symmetry_order
_atom_site_calc_flag
_atom_site_refinement_flags_posn
_atom_site_refinement_flags_adp
Co1 Co 0.32357(4) 0.60995(4) 0.61845(2) 0.01732(12) Uani 1 1 d . .
Cl2 Cl 0.23959(7) 0.78633(7) 0.64972(4) 0.02418(19) Uani 1 1 d . .
Cl1 Cl 0.41615(7) 0.66640(7) 0.51771(4) 0.02413(19) Uani 1 1 d . .
P1 P 0.48913(7) 0.56095(7) 0.71500(4) 0.01777(19) Uani 1 1 d . .
N1 N 0.3689(2) 0.4257(2) 0.58796(13) 0.0166(6) Uani 1 1 d . .
N2 N 0.1430(2) 0.5220(2) 0.61848(13) 0.0183(6) Uani 1 1 d . .
C1 C 0.5432(3) 0.4185(3) 0.68989(15) 0.0195(7) Uani 1 1 d . .
H1A H 0.615838 0.425678 0.659200 0.023 Uiso 1 1 calc R U
H1B H 0.577160 0.374929 0.733168 0.023 Uiso 1 1 calc R U
C2 C 0.4264(3) 0.3557(3) 0.64991(15) 0.0197(7) Uani 1 1 d . .
H2A H 0.456290 0.280788 0.632939 0.024 Uiso 1 1 calc R U
H2B H 0.357897 0.341384 0.682303 0.024 Uiso 1 1 calc R U
C3 C 0.2458(3) 0.3745(3) 0.55678(15) 0.0172(7) Uani 1 1 d . .
C4 C 0.2371(3) 0.2807(3) 0.51281(16) 0.0244(8) Uani 1 1 d . .
H4A H 0.315322 0.248108 0.497903 0.029 Uiso 1 1 calc R U
C5 C 0.1118(3) 0.2326(3) 0.48966(16) 0.0284(8) Uani 1 1 d . .
H5A H 0.106405 0.168988 0.458051 0.034 Uiso 1 1 calc R U
C6 C -0.0021(3) 0.2759(3) 0.51185(16) 0.0247(8) Uani 1 1 d . .
H6A H -0.085258 0.241314 0.496502 0.030 Uiso 1 1 calc R U
C7 C 0.0042(3) 0.3719(3) 0.55752(15) 0.0190(7) Uani 1 1 d . .
C8 C -0.1077(3) 0.4222(3) 0.58381(17) 0.0256(8) Uani 1 1 d . .
H8A H -0.193580 0.390509 0.571636 0.031 Uiso 1 1 calc R U
C9 C -0.0916(3) 0.5164(3) 0.62667(18) 0.0282(8) Uani 1 1 d . .
H9A H -0.165345 0.548648 0.646382 0.034 Uiso 1 1 calc R U
C10 C 0.0354(3) 0.5653(3) 0.64142(17) 0.0257(8) Uani 1 1 d . .
H10A H 0.044065 0.633220 0.669379 0.031 Uiso 1 1 calc R U
C11 C 0.1295(3) 0.4236(3) 0.57834(15) 0.0176(7) Uani 1 1 d . .
C12 C 0.4223(3) 0.5473(3) 0.80050(15) 0.0179(7) Uani 1 1 d . .
C13 C 0.4749(3) 0.4744(3) 0.85453(16) 0.0221(7) Uani 1 1 d . .
H13A H 0.548204 0.426766 0.847287 0.027 Uiso 1 1 calc R U
C14 C 0.4218(3) 0.4704(3) 0.91890(16) 0.0270(8) Uani 1 1 d . .
H14A H 0.458051 0.419615 0.955377 0.032 Uiso 1 1 calc R U
C15 C 0.3152(3) 0.5407(3) 0.93029(17) 0.0313(9) Uani 1 1 d . .
H15A H 0.279100 0.538824 0.974607 0.038 Uiso 1 1 calc R U
C16 C 0.2626(3) 0.6130(3) 0.87670(17) 0.0296(8) Uani 1 1 d . .
H16A H 0.189543 0.660867 0.884165 0.036 Uiso 1 1 calc R U
C17 C 0.3150(3) 0.6169(3) 0.81196(16) 0.0235(7) Uani 1 1 d . .
H17A H 0.277659 0.666962 0.775355 0.028 Uiso 1 1 calc R U
C18 C 0.6455(3) 0.6385(3) 0.73391(15) 0.0189(7) Uani 1 1 d . .
C19 C 0.7406(3) 0.6084(3) 0.79009(16) 0.0238(7) Uani 1 1 d . .
H19A H 0.724329 0.546316 0.820523 0.029 Uiso 1 1 calc R U
C20 C 0.8588(3) 0.6687(3) 0.80165(17) 0.0278(8) Uani 1 1 d . .
H20A H 0.923357 0.647631 0.839908 0.033 Uiso 1 1 calc R U
C21 C 0.8832(3) 0.7591(3) 0.75799(17) 0.0282(8) Uani 1 1 d . .
H21A H 0.963951 0.800770 0.766592 0.034 Uiso 1 1 calc R U
C22 C 0.7903(3) 0.7891(3) 0.70167(17) 0.0263(8) Uani 1 1 d . .
H22A H 0.807406 0.851206 0.671438 0.032 Uiso 1 1 calc R U
C23 C 0.6719(3) 0.7283(3) 0.68926(16) 0.0220(7) Uani 1 1 d . .
H23A H 0.608737 0.748368 0.650106 0.026 Uiso 1 1 calc R U
H1N H 0.423(3) 0.422(3) 0.5569(16) 0.026 Uiso 1 1 d . U

loop_
_atom_site_aniso_label
_atom_site_aniso_U_11
_atom_site_aniso_U_22
_atom_site_aniso_U_33
_atom_site_aniso_U_23
_atom_site_aniso_U_13
_atom_site_aniso_U_12
Co1 0.0155(2) 0.0176(2) 0.0186(2) -0.00058(18) 0.00062(16) -0.00068(19)
Cl2 0.0226(4) 0.0192(4) 0.0300(4) -0.0030(4) -0.0004(3) 0.0014(3)
Cl1 0.0242(4) 0.0251(5) 0.0240(4) 0.0032(3) 0.0066(3) -0.0016(4)
P1 0.0158(4) 0.0181(5) 0.0190(4) -0.0012(4) 0.0003(3) 0.0008(4)
N1 0.0130(13) 0.0205(15) 0.0165(14) 0.0004(11) 0.0028(10) -0.0004(11)
N2 0.0148(14) 0.0195(15) 0.0208(14) 0.0005(11) 0.0030(11) 0.0017(11)
C1 0.0150(16) 0.0223(19) 0.0211(17) -0.0029(13) 0.0008(13) 0.0027(14)
C2 0.0187(16) 0.0191(18) 0.0211(17) 0.0013(14) 0.0016(13) 0.0005(14)
C3 0.0137(15) 0.0197(18) 0.0177(15) 0.0009(13) 0.0002(12) -0.0024(14)
C4 0.0242(18) 0.027(2) 0.0229(18) -0.0078(15) 0.0057(14) -0.0020(15)
C5 0.036(2) 0.024(2) 0.0252(19) -0.0084(15) 0.0001(15) -0.0099(16)
C6 0.0215(18) 0.031(2) 0.0208(17) 0.0035(15) -0.0027(14) -0.0063(16)
C7 0.0177(16) 0.0208(19) 0.0179(16) 0.0037(13) -0.0007(13) -0.0017(14)
C8 0.0161(17) 0.030(2) 0.0305(19) 0.0061(16) 0.0012(14) -0.0023(15)
C9 0.0174(18) 0.030(2) 0.039(2) 0.0027(17) 0.0112(15) 0.0031(16)
C10 0.0221(18) 0.0229(19) 0.033(2) -0.0045(16) 0.0071(15) 0.0011(15)
C11 0.0192(16) 0.0192(18) 0.0144(16) 0.0015(13) 0.0018(12) 0.0008(14)
C12 0.0138(16) 0.0188(18) 0.0212(17) -0.0055(14) 0.0022(12) -0.0035(14)
C13 0.0211(17) 0.0227(19) 0.0214(17) -0.0022(14) -0.0029(14) -0.0017(14)
C14 0.034(2) 0.027(2) 0.0183(18) 0.0022(15) -0.0025(14) -0.0088(17)
C15 0.037(2) 0.035(2) 0.0230(19) -0.0041(16) 0.0077(15) -0.0073(18)
C16 0.0272(19) 0.033(2) 0.0294(19) -0.0090(17) 0.0075(15) 0.0041(17)
C17 0.0233(18) 0.0251(19) 0.0219(17) -0.0026(15) 0.0016(13) -0.0007(15)
C18 0.0147(16) 0.0217(19) 0.0209(17) -0.0023(14) 0.0042(13) -0.0020(14)
C19 0.0237(18) 0.0249(19) 0.0222(17) 0.0024(15) -0.0005(14) 0.0002(16)
C20 0.0197(17) 0.035(2) 0.0277(18) -0.0026(17) -0.0021(14) -0.0003(16)
C21 0.0203(18) 0.028(2) 0.037(2) -0.0096(17) 0.0056(15) -0.0060(15)
C22 0.0277(19) 0.024(2) 0.0287(19) -0.0037(15) 0.0095(15) -0.0040(16)
C23 0.0234(18) 0.0220(19) 0.0203(17) -0.0040(14) 0.0010(13) 0.0042(15)

loop_
_atom_type_symbol
_atom_type_description
_atom_type_scat_dispersion_real
_atom_type_scat_dispersion_imag
_atom_type_scat_source
C C 0.0033 0.0016 'International Tables Vol C Tables 4.2.6.8 and 6.1.1.4'
H H 0.0000 0.0000 'International Tables Vol C Tables 4.2.6.8 and 6.1.1.4'
N N 0.0061 0.0033 'International Tables Vol C Tables 4.2.6.8 and 6.1.1.4'
P P 0.1023 0.0942 'International Tables Vol C Tables 4.2.6.8 and 6.1.1.4'
Cl Cl 0.1484 0.1585 'International Tables Vol C Tables 4.2.6.8 and 6.1.1.4'
Co Co 0.3494 0.9721 'International Tables Vol C Tables 4.2.6.8 and 6.1.1.4'

loop_
_geom_angle_atom_site_label_1
_geom_angle_atom_site_label_2
_geom_angle_atom_site_label_3
_geom_angle
N2 Co1 N1 74.94(9)
N2 Co1 Cl1 125.15(7)
N1 Co1 Cl1 87.08(7)
N2 Co1 Cl2 95.07(7)
N1 Co1 Cl2 170.00(7)
Cl1 Co1 Cl2 98.68(3)
N2 Co1 P1 114.69(7)
N1 Co1 P1 79.85(6)
Cl1 Co1 P1 112.20(3)
Cl2 Co1 P1 105.21(3)
C18 P1 C12 105.76(13)
C18 P1 C1 102.81(13)
C12 P1 C1 107.57(14)
C18 P1 Co1 123.16(10)
C12 P1 Co1 113.16(10)
C1 P1 Co1 102.95(9)
C3 N1 C2 109.6(2)
C3 N1 Co1 107.60(18)
C2 N1 Co1 112.97(18)
C3 N1 H1N 107(2)
C2 N1 H1N 107(2)
Co1 N1 H1N 113(2)
C10 N2 C11 117.8(3)
C10 N2 Co1 124.5(2)
C11 N2 Co1 116.21(19)
C2 C1 P1 109.12(19)
C2 C1 H1A 109.9
P1 C1 H1A 109.9
C2 C1 H1B 109.9
P1 C1 H1B 109.9
H1A C1 H1B 108.3
N1 C2 C1 109.8(2)
N1 C2 H2A 109.7
C1 C2 H2A 109.7
N1 C2 H2B 109.7
C1 C2 H2B 109.7
H2A C2 H2B 108.2
C4 C3 C11 120.0(3)
C4 C3 N1 124.7(3)
C11 C3 N1 115.2(3)
C3 C4 C5 119.9(3)
C3 C4 H4A 120.0
C5 C4 H4A 120.0
C6 C5 C4 121.3(3)
C6 C5 H5A 119.4
C4 C5 H5A 119.4
C5 C6 C7 119.9(3)
C5 C6 H6A 120.0
C7 C6 H6A 120.0
C6 C7 C8 124.2(3)
C6 C7 C11 118.9(3)
C8 C7 C11 117.0(3)
C9 C8 C7 119.7(3)
C9 C8 H8A 120.1
C7 C8 H8A 120.1
C8 C9 C10 119.4(3)
C8 C9 H9A 120.3
C10 C9 H9A 120.3
N2 C10 C9 123.5(3)
N2 C10 H10A 118.3
C9 C10 H10A 118.3
N2 C11 C3 117.6(3)
N2 C11 C7 122.5(3)
C3 C11 C7 119.9(3)
C13 C12 C17 119.0(3)
C13 C12 P1 123.5(2)
C17 C12 P1 117.4(2)
C14 C13 C12 120.7(3)
C14 C13 H13A 119.7
C12 C13 H13A 119.7
C13 C14 C15 120.1(3)
C13 C14 H14A 120.0
C15 C14 H14A 120.0
C16 C15 C14 119.4(3)
C16 C15 H15A 120.3
C14 C15 H15A 120.3
C15 C16 C17 120.7(3)
C15 C16 H16A 119.6
C17 C16 H16A 119.6
C16 C17 C12 120.1(3)
C16 C17 H17A 119.9
C12 C17 H17A 119.9
C23 C18 C19 119.1(3)
C23 C18 P1 118.6(2)
C19 C18 P1 122.3(2)
C20 C19 C18 120.2(3)
C20 C19 H19A 119.9
C18 C19 H19A 119.9
C21 C20 C19 120.4(3)
C21 C20 H20A 119.8
C19 C20 H20A 119.8
C20 C21 C22 120.0(3)
C20 C21 H21A 120.0
C22 C21 H21A 120.0
C21 C22 C23 120.0(3)
C21 C22 H22A 120.0
C23 C22 H22A 120.0
C18 C23 C22 120.3(3)
C18 C23 H23A 119.9
C22 C23 H23A 119.9

loop_
_geom_bond_atom_site_label_1
_geom_bond_atom_site_label_2
_geom_bond_distance
Co1 N2 2.098(2)
Co1 N1 2.285(3)
Co1 Cl1 2.3087(8)
Co1 Cl2 2.3283(9)
Co1 P1 2.4013(8)
P1 C18 1.825(3)
P1 C12 1.826(3)
P1 C1 1.829(3)
N1 C3 1.447(3)
N1 C2 1.489(4)
N1 H1N 0.85(3)
N2 C10 1.320(4)
N2 C11 1.374(4)
C1 C2 1.518(4)
C1 H1A 0.9900
C1 H1B 0.9900
C2 H2A 0.9900
C2 H2B 0.9900
C3 C4 1.369(4)
C3 C11 1.412(4)
C4 C5 1.412(4)
C4 H4A 0.9500
C5 C6 1.368(4)
C5 H5A 0.9500
C6 C7 1.410(4)
C6 H6A 0.9500
C7 C8 1.416(4)
C7 C11 1.420(4)
C8 C9 1.363(4)
C8 H8A 0.9500
C9 C10 1.406(4)
C9 H9A 0.9500
C10 H10A 0.9500
C12 C13 1.387(4)
C12 C17 1.394(4)
C13 C14 1.384(4)
C13 H13A 0.9500
C14 C15 1.393(5)
C14 H14A 0.9500
C15 C16 1.377(5)
C15 H15A 0.9500
C16 C17 1.387(4)
C16 H16A 0.9500
C17 H17A 0.9500
C18 C23 1.390(4)
C18 C19 1.394(4)
C19 C20 1.385(4)
C19 H19A 0.9500
C20 C21 1.377(5)
C20 H20A 0.9500
C21 C22 1.382(4)
C21 H21A 0.9500
C22 C23 1.391(4)
C22 H22A 0.9500
C23 H23A 0.9500

loop_
_geom_hbond_atom_site_label_D
_geom_hbond_atom_site_label_H
_geom_hbond_atom_site_label_A
_geom_hbond_distance_DH
_geom_hbond_distance_HA
_geom_hbond_distance_DA
_geom_hbond_angle_DHA
_geom_hbond_site_symmetry_A
N1 H1N Cl1 0.85(3) 2.49(3) 3.295(3) 158(3) 3_666

loop_
_geom_torsion_atom_site_label_1
_geom_torsion_atom_site_label_2
_geom_torsion_atom_site_label_3
_geom_torsion_atom_site_label_4
_geom_torsion
C18 P1 C1 C2 -161.7(2)
C12 P1 C1 C2 86.9(2)
Co1 P1 C1 C2 -32.8(2)
C3 N1 C2 C1 -171.1(2)
Co1 N1 C2 C1 -51.1(3)
P1 C1 C2 N1 55.1(3)
C2 N1 C3 C4 -78.0(4)
Co1 N1 C3 C4 158.8(3)
C2 N1 C3 C11 98.0(3)
Co1 N1 C3 C11 -25.1(3)
C11 C3 C4 C5 -0.6(4)
N1 C3 C4 C5 175.3(3)
C3 C4 C5 C6 -1.8(5)
C4 C5 C6 C7 1.4(5)
C5 C6 C7 C8 -179.5(3)
C5 C6 C7 C11 1.4(4)
C6 C7 C8 C9 -178.7(3)
C11 C7 C8 C9 0.4(4)
C7 C8 C9 C10 2.9(5)
C11 N2 C10 C9 -0.3(4)
Co1 N2 C10 C9 165.2(2)
C8 C9 C10 N2 -3.2(5)
C10 N2 C11 C3 -177.1(3)
Co1 N2 C11 C3 16.3(3)
C10 N2 C11 C7 3.9(4)
Co1 N2 C11 C7 -162.8(2)
C4 C3 C11 N2 -175.7(3)
N1 C3 C11 N2 8.0(4)
C4 C3 C11 C7 3.4(4)
N1 C3 C11 C7 -172.8(3)
C6 C7 C11 N2 175.3(3)
C8 C7 C11 N2 -3.9(4)
C6 C7 C11 C3 -3.8(4)
C8 C7 C11 C3 177.0(3)
C18 P1 C12 C13 -72.4(3)
C1 P1 C12 C13 37.0(3)
Co1 P1 C12 C13 150.0(2)
C18 P1 C12 C17 105.8(2)
C1 P1 C12 C17 -144.9(2)
Co1 P1 C12 C17 -31.9(3)
C17 C12 C13 C14 0.1(5)
P1 C12 C13 C14 178.2(2)
C12 C13 C14 C15 -0.6(5)
C13 C14 C15 C16 0.7(5)
C14 C15 C16 C17 -0.3(5)
C15 C16 C17 C12 -0.2(5)
C13 C12 C17 C16 0.3(5)
P1 C12 C17 C16 -177.9(2)
C12 P1 C18 C23 -134.0(2)
C1 P1 C18 C23 113.3(2)
Co1 P1 C18 C23 -1.8(3)
C12 P1 C18 C19 48.0(3)
C1 P1 C18 C19 -64.7(3)
Co1 P1 C18 C19 -179.7(2)
C23 C18 C19 C20 1.0(5)
P1 C18 C19 C20 179.0(2)
C18 C19 C20 C21 0.2(5)
C19 C20 C21 C22 -0.9(5)
C20 C21 C22 C23 0.3(5)
C19 C18 C23 C22 -1.6(4)
P1 C18 C23 C22 -179.6(2)
C21 C22 C23 C18 0.9(5)
